data_1520067
loop_
_publ_author_name
'Zhou, Meng'
'Johnson, Samantha I.'
'Gao, Yang'
'Emge, Thomas J.'
'Nielsen, Robert J.'
'Goddard, William A.'
'Goldman, Alan S.'

_publ_section_title
;
 Activation and Oxidation of Mesitylene C--H Bonds by (Phebox)Iridium(III)
 Complexes
;
_journal_issue 12
_journal_name_full Organometallics
_journal_page_first 2879
_journal_paper_doi 10.1021/acs.organomet.5b00200
_journal_volume 34
_journal_year 2015
_chemical_formula_sum 'C22 H25 F6 Ir N2 O7'
_chemical_formula_weight 735.64
_chemical_name_systematic
; 
 ? 
;
_space_group_crystal_system triclinic
_space_group_IT_number 2
_space_group_name_Hall '-P 1'
_space_group_name_H-M_alt 'P -1'
_symmetry_space_group_name_Hall '-P 1'
_symmetry_space_group_name_H-M 'P -1'
_atom_sites_solution_hydrogens mixed
_audit_creation_method SHELXL-2013
_cell_angle_alpha 97.296(3)
_cell_angle_beta 107.210(3)
_cell_angle_gamma 99.526(3)
_cell_formula_units_Z 2
_cell_length_a 9.1482(13)
_cell_length_b 10.3381(15)
_cell_length_c 14.352(2)
_cell_measurement_reflns_used 6121
_cell_measurement_temperature 100(2)
_cell_measurement_theta_max 32.56
_cell_measurement_theta_min 2.39
_cell_volume 1256.2(3)
_computing_cell_refinement 'Bruker SAINT'
_computing_data_collection 'Bruker APEX2'
_computing_data_reduction 'Bruker SAINT'
_computing_molecular_graphics 'Bruker SHELXTL'
_computing_publication_material 'Bruker SHELXTL'
_computing_structure_refinement 'SHELXL-2013 (Sheldrick, 2013)'
_computing_structure_solution 'SHELXS-97 (Sheldrick 2008)'
_diffrn_ambient_temperature 100(2)
_diffrn_measured_fraction_theta_full 1.000
_diffrn_measured_fraction_theta_max 0.988
_diffrn_measurement_device_type 'Bruker APEX-II CCD'
_diffrn_measurement_method '\f and \w scans'
_diffrn_radiation_type MoK\a
_diffrn_radiation_wavelength 0.71073
_diffrn_reflns_av_R_equivalents 0.0243
_diffrn_reflns_av_unetI/netI 0.0362
_diffrn_reflns_laue_measured_fraction_full 1.000
_diffrn_reflns_laue_measured_fraction_max 0.988
_diffrn_reflns_limit_h_max 13
_diffrn_reflns_limit_h_min -13
_diffrn_reflns_limit_k_max 15
_diffrn_reflns_limit_k_min -15
_diffrn_reflns_limit_l_max 20
_diffrn_reflns_limit_l_min -20
_diffrn_reflns_number 16614
_diffrn_reflns_point_group_measured_fraction_full 1.000
_diffrn_reflns_point_group_measured_fraction_max 0.988
_diffrn_reflns_theta_full 25.242
_diffrn_reflns_theta_max 31.247
_diffrn_reflns_theta_min 1.512
_exptl_absorpt_coefficient_mu 5.405
_exptl_absorpt_correction_T_max 0.7464
_exptl_absorpt_correction_T_min 0.6256
_exptl_absorpt_correction_type multi-scan
_exptl_absorpt_process_details 'Bruker SAINT (SADABS)'
_exptl_crystal_colour yellow
_exptl_crystal_density_diffrn 1.945
_exptl_crystal_description lathe
_exptl_crystal_F_000 716
_exptl_crystal_size_max 0.240
_exptl_crystal_size_mid 0.210
_exptl_crystal_size_min 0.090
_refine_diff_density_max 1.912
_refine_diff_density_min -0.519
_refine_diff_density_rms 0.127
_refine_ls_extinction_method none
_refine_ls_goodness_of_fit_ref 1.006
_refine_ls_hydrogen_treatment mixed
_refine_ls_matrix_type full
_refine_ls_number_parameters 520
_refine_ls_number_reflns 8077
_refine_ls_number_restraints 369
_refine_ls_restrained_S_all 0.991
_refine_ls_R_factor_all 0.0294
_refine_ls_R_factor_gt 0.0254
_refine_ls_shift/su_max 0.001
_refine_ls_shift/su_mean 0.000
_refine_ls_structure_factor_coef Fsqd
_refine_ls_weighting_details 'w=1/[\s^2^(Fo^2^)+(0.0300P)^2^+0.6500P] where P=(Fo^2^+2Fc^2^)/3'
_refine_ls_weighting_scheme calc
_refine_ls_wR_factor_gt 0.0584
_refine_ls_wR_factor_ref 0.0597
_reflns_Friedel_coverage 0.000
_reflns_number_gt 7375
_reflns_number_total 8077
_reflns_threshold_expression 'I > 2\s(I)'
_cod_data_source_file om5b00200_si_004.cif
_cod_data_source_block IrNONO_COOCF3
_cod_depositor_comments 'Adding full bibliography for 1520065--1520067.cif.'
_cod_original_cell_volume 1256.1(3)
_cod_database_code 1520067
_shelx_space_group_comment
; 
The symmetry employed for this shelxl refinement is uniquely defined 
by the following loop, which should always be used as a source of 
symmetry information in preference to the above space-group names. 
They are only intended as comments. 
;
_shelx_estimated_absorpt_t_min 0.357
_shelx_estimated_absorpt_t_max 0.642
_shelxl_version_number 2013-4

loop_
_space_group_symop_operation_xyz
'x, y, z'
'-x, -y, -z'

loop_
_atom_site_label
_atom_site_type_symbol
_atom_site_fract_x
_atom_site_fract_y
_atom_site_fract_z
_atom_site_U_iso_or_equiv
_atom_site_adp_type
_atom_site_occupancy
_atom_site_site_symmetry_order
_atom_site_calc_flag
_atom_site_refinement_flags_posn
_atom_site_refinement_flags_adp
_atom_site_refinement_flags_occupancy
_atom_site_disorder_assembly
_atom_site_disorder_group
Ir1A Ir 0.45082(3) 0.25236(2) 0.27366(2) 0.01777(5) Uani 0.9182(15) 1 d D . P A 1
O1 O 0.1971(3) 0.4252(2) 0.05564(17) 0.0346(5) Uani 0.9182(15) 1 d D . P A 1
O2 O 0.7750(3) 0.0379(2) 0.23570(18) 0.0304(5) Uani 0.9182(15) 1 d D . P A 1
O3 O 0.2810(2) 0.07909(19) 0.21942(15) 0.0223(4) Uani 0.9182(15) 1 d D . P A 1
O4 O 0.1781(9) 0.0627(5) 0.3441(3) 0.0305(8) Uani 0.9182(15) 1 d D . P A 1
O5 O 0.6307(2) 0.4177(2) 0.31443(15) 0.0262(5) Uani 0.9182(15) 1 d D . P A 1
O6 O 0.6222(3) 0.5082(3) 0.4621(2) 0.0421(7) Uani 0.9182(15) 1 d D . P A 1
O7 O 0.4193(3) 0.2662(2) 0.42188(15) 0.0264(4) Uani 0.9182(15) 1 d D . P A 1
H71 H 0.333(3) 0.213(3) 0.415(3) 0.040 Uiso 0.9182(15) 1 d D U P A 1
H72 H 0.426(4) 0.340(2) 0.459(3) 0.040 Uiso 0.9182(15) 1 d D U P A 1
N1 N 0.2942(3) 0.3562(2) 0.19891(17) 0.0244(5) Uani 0.9182(15) 1 d D . P A 1
N2 N 0.6174(3) 0.1392(2) 0.29884(18) 0.0217(4) Uani 0.9182(15) 1 d D . P A 1
C1 C 0.4879(3) 0.2344(3) 0.14701(19) 0.0218(5) Uani 0.9182(15) 1 d D . P A 1
C2 C 0.4064(4) 0.2964(3) 0.0733(2) 0.0248(5) Uani 0.9182(15) 1 d D . P A 1
C3 C 0.4378(4) 0.2894(3) -0.0169(2) 0.0316(7) Uani 0.9182(15) 1 d D . P A 1
C4 C 0.5498(4) 0.2172(3) -0.0280(2) 0.0326(7) Uani 0.9182(15) 1 d D . P A 1
H4 H 0.5713 0.2115 -0.0890 0.039 Uiso 0.9182(15) 1 calc R U P A 1
C5 C 0.6330(4) 0.1525(3) 0.0438(2) 0.0283(6) Uani 0.9182(15) 1 d D . P A 1
C6 C 0.6007(3) 0.1640(3) 0.1338(2) 0.0230(5) Uani 0.9182(15) 1 d D . P A 1
C7 C 0.3566(5) 0.3550(4) -0.0988(2) 0.0406(8) Uani 0.9182(15) 1 d D . P A 1
H7A H 0.2470 0.3074 -0.1288 0.061 Uiso 0.9182(15) 1 calc R U P A 1
H7B H 0.4087 0.3525 -0.1494 0.061 Uiso 0.9182(15) 1 calc R U P A 1
H7C H 0.3609 0.4481 -0.0718 0.061 Uiso 0.9182(15) 1 calc R U P A 1
C8 C 0.7492(4) 0.0749(3) 0.0237(3) 0.0349(7) Uani 0.9182(15) 1 d D . P A 1
H8A H 0.8558 0.1270 0.0587 0.052 Uiso 0.9182(15) 1 calc R U P A 1
H8B H 0.7324 0.0571 -0.0478 0.052 Uiso 0.9182(15) 1 calc R U P A 1
H8C H 0.7351 -0.0098 0.0471 0.052 Uiso 0.9182(15) 1 calc R U P A 1
C9 C 0.2977(4) 0.3608(3) 0.1095(2) 0.0263(6) Uani 0.9182(15) 1 d D . P A 1
C10 C 0.0978(4) 0.4573(4) 0.1144(3) 0.0378(8) Uani 0.9182(15) 1 d D . P A 1
H10A H -0.0084 0.3995 0.0853 0.045 Uiso 0.9182(15) 1 calc R U P A 1
H10B H 0.0886 0.5517 0.1170 0.045 Uiso 0.9182(15) 1 calc R U P A 1
C11 C 0.1791(4) 0.4324(3) 0.2200(2) 0.0285(6) Uani 0.9182(15) 1 d D . P A 1
C12 C 0.0655(4) 0.3486(4) 0.2589(3) 0.0389(8) Uani 0.9182(15) 1 d D . P A 1
H12A H 0.1202 0.3385 0.3266 0.058 Uiso 0.9182(15) 1 calc R U P A 1
H12B H 0.0242 0.2604 0.2159 0.058 Uiso 0.9182(15) 1 calc R U P A 1
H12C H -0.0212 0.3929 0.2593 0.058 Uiso 0.9182(15) 1 calc R U P A 1
C13 C 0.2676(5) 0.5612(3) 0.2936(3) 0.0380(8) Uani 0.9182(15) 1 d D . P A 1
H13A H 0.3334 0.6161 0.2642 0.057 Uiso 0.9182(15) 1 calc R U P A 1
H13B H 0.3336 0.5398 0.3546 0.057 Uiso 0.9182(15) 1 calc R U P A 1
H13C H 0.1925 0.6106 0.3093 0.057 Uiso 0.9182(15) 1 calc R U P A 1
C14 C 0.6662(3) 0.1123(3) 0.2237(2) 0.0236(5) Uani 0.9182(15) 1 d D . P A 1
C15 C 0.8186(4) 0.0245(4) 0.3405(3) 0.0380(8) Uani 0.9182(15) 1 d D . P A 1
H15A H 0.9226 0.0819 0.3786 0.046 Uiso 0.9182(15) 1 calc R U P A 1
H15B H 0.8223 -0.0692 0.3468 0.046 Uiso 0.9182(15) 1 calc R U P A 1
C16 C 0.6908(3) 0.0688(3) 0.3789(2) 0.0258(6) Uani 0.9182(15) 1 d D . P A 1
C17 C 0.7595(4) 0.1639(4) 0.4782(3) 0.0372(7) Uani 0.9182(15) 1 d D . P A 1
H17A H 0.6752 0.1958 0.4969 0.056 Uiso 0.9182(15) 1 calc R U P A 1
H17B H 0.8343 0.2400 0.4729 0.056 Uiso 0.9182(15) 1 calc R U P A 1
H17C H 0.8135 0.1172 0.5288 0.056 Uiso 0.9182(15) 1 calc R U P A 1
C18 C 0.5681(4) -0.0485(3) 0.3815(3) 0.0316(7) Uani 0.9182(15) 1 d D . P A 1
H18A H 0.4799 -0.0156 0.3941 0.047 Uiso 0.9182(15) 1 calc R U P A 1
H18B H 0.6146 -0.0949 0.4346 0.047 Uiso 0.9182(15) 1 calc R U P A 1
H18C H 0.5308 -0.1104 0.3177 0.047 Uiso 0.9182(15) 1 calc R U P A 1
F1 F 0.0149(3) -0.1776(2) 0.25210(17) 0.0385(5) Uani 0.9182(15) 1 d D . P A 1
F2 F 0.1884(2) -0.1912(2) 0.1807(2) 0.0400(6) Uani 0.9182(15) 1 d D . P A 1
F3 F -0.0042(3) -0.1027(2) 0.11725(18) 0.0403(5) Uani 0.9182(15) 1 d D . P A 1
C19 C 0.1932(4) 0.0247(3) 0.2638(2) 0.0221(5) Uani 0.9182(15) 1 d D . P A 1
C20 C 0.0957(3) -0.1124(3) 0.2027(2) 0.0259(6) Uani 0.9182(15) 1 d D . P A 1
C21 C 0.6723(3) 0.5033(3) 0.3935(2) 0.0231(6) Uani 0.9182(15) 1 d D U P A 1
C22A C 0.8283(7) 0.6001(6) 0.4088(5) 0.0265(16) Uani 0.4591(7) 1 d D U P A 1
F4A F 0.8391(11) 0.7174(7) 0.4646(7) 0.047(2) Uani 0.4591(7) 1 d D U P A 1
F5A F 0.8499(7) 0.6274(7) 0.3252(4) 0.0509(14) Uani 0.4591(7) 1 d D U P A 1
F6A F 0.9497(4) 0.5508(5) 0.4552(4) 0.0471(13) Uani 0.4591(7) 1 d D U P A 1
C22B C 0.7948(8) 0.6232(7) 0.3936(5) 0.0314(19) Uani 0.4591(7) 1 d D U P A 3
F4B F 0.8594(11) 0.7021(8) 0.4828(5) 0.044(2) Uani 0.4591(7) 1 d D U P A 3
F5B F 0.9100(6) 0.5881(7) 0.3656(6) 0.057(2) Uani 0.4591(7) 1 d D U P A 3
F6B F 0.7298(8) 0.6991(6) 0.3317(5) 0.0622(18) Uani 0.4591(7) 1 d D U P A 3
Ir1B Ir 0.4099(5) 0.2679(3) 0.2600(2) 0.0437(9) Uiso 0.0818(15) 1 d D U P A 2
O101 O 0.132(3) 0.463(3) 0.0744(17) 0.0437(9) Uiso 0.0818(15) 1 d D U P A 2
O102 O 0.729(3) 0.069(3) 0.1858(17) 0.0437(9) Uiso 0.0818(15) 1 d D U P A 2
O103 O 0.241(2) 0.0940(15) 0.2059(14) 0.0437(9) Uiso 0.0818(15) 1 d D U P A 2
O104 O 0.181(12) 0.051(7) 0.343(3) 0.0437(9) Uiso 0.0818(15) 1 d D U P A 2
O105 O 0.591(2) 0.4317(16) 0.2986(14) 0.0437(9) Uiso 0.0818(15) 1 d D U P A 2
O106 O 0.580(4) 0.541(3) 0.438(2) 0.0437(9) Uiso 0.0818(15) 1 d D U P A 2
O107 O 0.4059(15) 0.2630(10) 0.4133(7) 0.0437(9) Uiso 0.0818(15) 1 d D U P A 2
H171 H 0.3189 0.2100 0.4034 0.065 Uiso 0.0818(15) 1 d D U P A 2
H172 H 0.4109 0.3363 0.4494 0.065 Uiso 0.0818(15) 1 d D U P A 2
N101 N 0.246(2) 0.375(2) 0.2036(11) 0.0437(9) Uiso 0.0818(15) 1 d D U P A 2
N102 N 0.577(2) 0.154(2) 0.2656(12) 0.0437(9) Uiso 0.0818(15) 1 d D U P A 2
C101 C 0.428(2) 0.263(2) 0.1283(9) 0.0437(9) Uiso 0.0818(15) 1 d D U P A 2
C102 C 0.337(4) 0.333(4) 0.0657(16) 0.0437(9) Uiso 0.0818(15) 1 d D U P A 2
C103 C 0.358(4) 0.342(4) -0.0265(17) 0.0437(9) Uiso 0.0818(15) 1 d D U P A 2
C104 C 0.471(4) 0.279(4) -0.048(2) 0.0437(9) Uiso 0.0818(15) 1 d D U P A 2
H104 H 0.4882 0.2877 -0.1093 0.052 Uiso 0.0818(15) 1 calc R U P A 2
C105 C 0.561(4) 0.204(4) 0.0111(19) 0.0437(9) Uiso 0.0818(15) 1 d D U P A 2
C106 C 0.536(4) 0.197(4) 0.1027(16) 0.0437(9) Uiso 0.0818(15) 1 d D U P A 2
C107 C 0.265(4) 0.417(4) -0.096(2) 0.0437(9) Uiso 0.0818(15) 1 d D U P A 2
H10C H 0.1950 0.4557 -0.0663 0.065 Uiso 0.0818(15) 1 calc R U P A 2
H10D H 0.2029 0.3560 -0.1587 0.065 Uiso 0.0818(15) 1 calc R U P A 2
H10E H 0.3362 0.4889 -0.1097 0.065 Uiso 0.0818(15) 1 calc R U P A 2
C108 C 0.684(4) 0.146(4) -0.019(2) 0.0437(9) Uiso 0.0818(15) 1 d D U P A 2
H10F H 0.6781 0.1609 -0.0864 0.065 Uiso 0.0818(15) 1 calc R U P A 2
H10G H 0.6653 0.0505 -0.0188 0.065 Uiso 0.0818(15) 1 calc R U P A 2
H10H H 0.7876 0.1903 0.0272 0.065 Uiso 0.0818(15) 1 calc R U P A 2
C109 C 0.235(4) 0.390(4) 0.1134(16) 0.0437(9) Uiso 0.0818(15) 1 d D U P A 2
C110 C 0.036(3) 0.472(4) 0.1390(19) 0.0437(9) Uiso 0.0818(15) 1 d D U P A 2
H11A H -0.0652 0.4059 0.1101 0.052 Uiso 0.0818(15) 1 calc R U P A 2
H11B H 0.0140 0.5622 0.1488 0.052 Uiso 0.0818(15) 1 calc R U P A 2
C111 C 0.134(2) 0.441(2) 0.2389(14) 0.0437(9) Uiso 0.0818(15) 1 d D U P A 2
C112 C 0.035(4) 0.345(4) 0.280(3) 0.0437(9) Uiso 0.0818(15) 1 d D U P A 2
H11C H -0.0221 0.2663 0.2282 0.065 Uiso 0.0818(15) 1 calc R U P A 2
H11D H -0.0393 0.3894 0.3009 0.065 Uiso 0.0818(15) 1 calc R U P A 2
H11E H 0.1037 0.3169 0.3368 0.065 Uiso 0.0818(15) 1 calc R U P A 2
C113 C 0.226(4) 0.566(3) 0.316(2) 0.0437(9) Uiso 0.0818(15) 1 d D U P A 2
H11F H 0.2887 0.6239 0.2864 0.065 Uiso 0.0818(15) 1 calc R U P A 2
H11G H 0.2959 0.5400 0.3734 0.065 Uiso 0.0818(15) 1 calc R U P A 2
H11H H 0.1536 0.6129 0.3366 0.065 Uiso 0.0818(15) 1 calc R U P A 2
C114 C 0.619(4) 0.141(4) 0.1865(17) 0.0437(9) Uiso 0.0818(15) 1 d D U P A 2
C115 C 0.771(4) 0.028(3) 0.2823(19) 0.0437(9) Uiso 0.0818(15) 1 d D U P A 2
H11I H 0.8837 0.0614 0.3188 0.052 Uiso 0.0818(15) 1 calc R U P A 2
H11J H 0.7472 -0.0711 0.2734 0.052 Uiso 0.0818(15) 1 calc R U P A 2
C116 C 0.672(2) 0.087(2) 0.3402(13) 0.0437(9) Uiso 0.0818(15) 1 d D U P A 2
C117 C 0.775(4) 0.184(4) 0.4340(19) 0.0437(9) Uiso 0.0818(15) 1 d D U P A 2
H11K H 0.8456 0.2523 0.4171 0.065 Uiso 0.0818(15) 1 calc R U P A 2
H11L H 0.8360 0.1360 0.4802 0.065 Uiso 0.0818(15) 1 calc R U P A 2
H11M H 0.7087 0.2273 0.4652 0.065 Uiso 0.0818(15) 1 calc R U P A 2
C118 C 0.562(4) -0.023(3) 0.364(3) 0.0437(9) Uiso 0.0818(15) 1 d D U P A 2
H11N H 0.4968 -0.0843 0.3028 0.065 Uiso 0.0818(15) 1 calc R U P A 2
H11O H 0.4950 0.0178 0.3959 0.065 Uiso 0.0818(15) 1 calc R U P A 2
H11P H 0.6243 -0.0715 0.4094 0.065 Uiso 0.0818(15) 1 calc R U P A 2
F101 F -0.038(3) -0.152(2) 0.229(2) 0.0437(9) Uiso 0.0818(15) 1 d D U P A 2
F102 F 0.142(3) -0.196(3) 0.168(3) 0.0437(9) Uiso 0.0818(15) 1 d D U P A 2
F103 F -0.009(4) -0.074(3) 0.101(2) 0.0437(9) Uiso 0.0818(15) 1 d D U P A 2
C119 C 0.183(5) 0.023(3) 0.2576(19) 0.0437(9) Uiso 0.0818(15) 1 d D U P A 2
C120 C 0.066(3) -0.1012(19) 0.1880(18) 0.0437(9) Uiso 0.0818(15) 1 d D U P A 2
C121 C 0.649(3) 0.512(3) 0.3807(19) 0.0437(9) Uiso 0.0818(15) 1 d D U P A 2
C122 C 0.769(4) 0.631(3) 0.374(3) 0.0437(9) Uiso 0.0409(7) 1 d D U P A 2
F104 F 0.841(8) 0.712(5) 0.462(4) 0.0437(9) Uiso 0.0409(7) 1 d D U P A 2
F105 F 0.880(5) 0.592(6) 0.342(6) 0.0437(9) Uiso 0.0409(7) 1 d D U P A 2
F106 F 0.701(7) 0.705(5) 0.311(5) 0.0437(9) Uiso 0.0409(7) 1 d D U P A 2
C222 C 0.802(3) 0.613(3) 0.398(3) 0.0437(9) Uiso 0.0409(7) 1 d D U P A 4
F204 F 0.832(7) 0.711(5) 0.475(4) 0.0437(9) Uiso 0.0409(7) 1 d D U P A 4
F205 F 0.799(6) 0.670(5) 0.320(4) 0.0437(9) Uiso 0.0409(7) 1 d D U P A 4
F206 F 0.926(3) 0.556(6) 0.416(5) 0.0437(9) Uiso 0.0409(7) 1 d D U P A 4

loop_
_atom_site_aniso_label
_atom_site_aniso_U_11
_atom_site_aniso_U_22
_atom_site_aniso_U_33
_atom_site_aniso_U_23
_atom_site_aniso_U_13
_atom_site_aniso_U_12
Ir1A 0.02198(9) 0.01499(6) 0.01384(6) 0.00076(3) 0.00528(5) -0.00042(4)
O1 0.0460(14) 0.0262(11) 0.0246(11) 0.0078(9) 0.0002(10) 0.0074(9)
O2 0.0304(11) 0.0360(12) 0.0310(12) 0.0076(9) 0.0172(9) 0.0097(9)
O3 0.0253(9) 0.0192(9) 0.0215(9) 0.0025(7) 0.0087(8) 0.0010(7)
O4 0.0322(12) 0.0285(15) 0.0314(11) 0.0001(9) 0.0172(9) -0.0004(13)
O5 0.0318(11) 0.0216(9) 0.0190(10) -0.0009(7) 0.0079(8) -0.0065(8)
O6 0.0419(14) 0.0407(15) 0.0367(14) -0.0135(11) 0.0224(12) -0.0124(10)
O7 0.0298(10) 0.0287(10) 0.0188(9) 0.0005(8) 0.0089(8) 0.0021(8)
N1 0.0302(12) 0.0176(10) 0.0200(11) 0.0016(8) 0.0021(9) 0.0028(9)
N2 0.0218(10) 0.0231(11) 0.0200(11) 0.0055(9) 0.0077(9) 0.0017(8)
C1 0.0275(13) 0.0163(11) 0.0162(11) 0.0014(9) 0.0051(10) -0.0054(9)
C2 0.0335(14) 0.0167(11) 0.0178(12) 0.0036(9) 0.0033(10) -0.0038(10)
C3 0.0396(17) 0.0253(14) 0.0203(14) 0.0027(11) 0.0056(12) -0.0106(12)
C4 0.0422(17) 0.0304(15) 0.0178(13) 0.0013(11) 0.0105(13) -0.0114(13)
C5 0.0369(15) 0.0221(13) 0.0220(13) -0.0035(10) 0.0147(12) -0.0082(11)
C6 0.0271(13) 0.0212(12) 0.0190(12) 0.0018(9) 0.0098(10) -0.0027(10)
C7 0.052(2) 0.0410(18) 0.0190(14) 0.0108(13) 0.0049(14) -0.0078(15)
C8 0.0371(16) 0.0359(17) 0.0294(16) -0.0061(12) 0.0190(13) -0.0039(13)
C9 0.0312(14) 0.0152(12) 0.0234(13) 0.0031(10) -0.0010(11) -0.0016(10)
C10 0.0413(18) 0.0317(16) 0.0339(18) 0.0046(13) 0.0001(14) 0.0136(14)
C11 0.0343(15) 0.0200(12) 0.0283(15) 0.0037(11) 0.0037(12) 0.0102(11)
C12 0.0332(17) 0.0392(18) 0.046(2) 0.0116(16) 0.0106(15) 0.0139(14)
C13 0.047(2) 0.0256(15) 0.0344(18) -0.0017(13) 0.0041(14) 0.0109(14)
C14 0.0244(12) 0.0206(12) 0.0247(13) 0.0018(10) 0.0102(11) -0.0002(10)
C15 0.0308(15) 0.056(2) 0.0391(19) 0.0224(16) 0.0190(14) 0.0180(15)
C16 0.0212(12) 0.0335(15) 0.0250(14) 0.0122(11) 0.0072(11) 0.0077(11)
C17 0.0281(15) 0.050(2) 0.0281(16) 0.0094(14) 0.0023(12) 0.0053(14)
C18 0.0308(14) 0.0323(16) 0.0370(18) 0.0177(13) 0.0136(13) 0.0083(12)
F1 0.0379(11) 0.0326(11) 0.0432(12) 0.0064(8) 0.0199(10) -0.0088(8)
F2 0.0375(12) 0.0194(9) 0.0662(17) 0.0011(9) 0.0252(13) 0.0041(9)
F3 0.0388(11) 0.0348(13) 0.0337(12) 0.0037(9) -0.0008(9) -0.0036(10)
C19 0.0200(12) 0.0187(11) 0.0260(13) 0.0036(10) 0.0062(10) 0.0031(9)
C20 0.0247(13) 0.0218(13) 0.0322(15) 0.0052(11) 0.0127(12) 0.0006(10)
C21 0.0235(12) 0.0202(12) 0.0222(13) 0.0009(10) 0.0051(10) 0.0014(10)
C22A 0.031(3) 0.018(3) 0.026(3) -0.001(2) 0.008(3) -0.002(2)
F4A 0.038(3) 0.024(3) 0.066(5) -0.019(3) 0.016(3) -0.010(2)
F5A 0.053(3) 0.052(3) 0.036(3) 0.010(2) 0.014(3) -0.020(2)
F6A 0.0250(18) 0.040(2) 0.064(3) 0.010(2) -0.0006(19) 0.0011(16)
C22B 0.038(4) 0.023(3) 0.028(3) -0.004(3) 0.013(3) -0.005(3)
F4B 0.037(3) 0.053(4) 0.027(2) -0.015(3) 0.013(2) -0.017(3)
F5B 0.042(3) 0.051(4) 0.074(5) -0.023(3) 0.038(3) -0.014(3)
F6B 0.081(5) 0.033(2) 0.055(4) 0.018(2) 0.002(3) -0.007(3)

loop_
_atom_type_symbol
_atom_type_description
_atom_type_scat_dispersion_real
_atom_type_scat_dispersion_imag
_atom_type_scat_source
C C 0.0033 0.0016 'International Tables Vol C Tables 4.2.6.8 and 6.1.1.4'
H H 0.0000 0.0000 'International Tables Vol C Tables 4.2.6.8 and 6.1.1.4'
N N 0.0061 0.0033 'International Tables Vol C Tables 4.2.6.8 and 6.1.1.4'
O O 0.0106 0.0060 'International Tables Vol C Tables 4.2.6.8 and 6.1.1.4'
F F 0.0171 0.0103 'International Tables Vol C Tables 4.2.6.8 and 6.1.1.4'
Ir Ir -1.4442 7.9887 'International Tables Vol C Tables 4.2.6.8 and 6.1.1.4'

loop_
_geom_angle_atom_site_label_1
_geom_angle_atom_site_label_2
_geom_angle_atom_site_label_3
_geom_angle
C1 Ir1A N2 79.69(11)
C1 Ir1A O5 84.71(9)
N2 Ir1A O5 87.61(9)
C1 Ir1A O3 88.80(9)
N2 Ir1A O3 88.90(9)
O5 Ir1A O3 173.09(8)
C1 Ir1A N1 79.60(11)
N2 Ir1A N1 159.26(10)
O5 Ir1A N1 91.53(9)
O3 Ir1A N1 89.62(9)
C1 Ir1A O7 176.61(10)
N2 Ir1A O7 96.93(9)
O5 Ir1A O7 95.05(8)
O3 Ir1A O7 91.29(8)
N1 Ir1A O7 103.79(9)
C9 O1 C10 106.0(2)
C14 O2 C15 105.4(2)
C19 O3 Ir1A 127.01(18)
C21 O5 Ir1A 125.98(17)
Ir1A O7 H71 108(3)
Ir1A O7 H72 124(3)
H71 O7 H72 109.2(16)
C9 N1 C11 109.9(2)
C9 N1 Ir1A 112.7(2)
C11 N1 Ir1A 137.41(19)
C14 N2 C16 109.5(2)
C14 N2 Ir1A 113.6(2)
C16 N2 Ir1A 136.70(18)
C2 C1 C6 122.0(3)
C2 C1 Ir1A 119.2(2)
C6 C1 Ir1A 118.7(2)
C1 C2 C3 119.7(3)
C1 C2 C9 108.8(2)
C3 C2 C9 131.5(3)
C4 C3 C2 116.8(3)
C4 C3 C7 120.5(3)
C2 C3 C7 122.7(3)
C3 C4 C5 125.2(3)
C3 C4 H4 117.4
C5 C4 H4 117.4
C6 C5 C4 116.3(3)
C6 C5 C8 122.7(3)
C4 C5 C8 121.1(3)
C1 C6 C5 120.0(3)
C1 C6 C14 109.2(2)
C5 C6 C14 130.8(3)
C3 C7 H7A 109.5
C3 C7 H7B 109.5
H7A C7 H7B 109.5
C3 C7 H7C 109.5
H7A C7 H7C 109.5
H7B C7 H7C 109.5
C5 C8 H8A 109.5
C5 C8 H8B 109.5
H8A C8 H8B 109.5
C5 C8 H8C 109.5
H8A C8 H8C 109.5
H8B C8 H8C 109.5
N1 C9 O1 116.1(3)
N1 C9 C2 119.6(3)
O1 C9 C2 124.2(3)
O1 C10 C11 106.0(3)
O1 C10 H10A 110.5
C11 C10 H10A 110.5
O1 C10 H10B 110.5
C11 C10 H10B 110.5
H10A C10 H10B 108.7
N1 C11 C12 111.0(2)
N1 C11 C13 109.1(3)
C12 C11 C13 111.5(3)
N1 C11 C10 100.1(3)
C12 C11 C10 112.1(3)
C13 C11 C10 112.6(3)
C11 C12 H12A 109.5
C11 C12 H12B 109.5
H12A C12 H12B 109.5
C11 C12 H12C 109.5
H12A C12 H12C 109.5
H12B C12 H12C 109.5
C11 C13 H13A 109.5
C11 C13 H13B 109.5
H13A C13 H13B 109.5
C11 C13 H13C 109.5
H13A C13 H13C 109.5
H13B C13 H13C 109.5
N2 C14 O2 116.3(3)
N2 C14 C6 118.8(3)
O2 C14 C6 124.9(3)
O2 C15 C16 105.9(2)
O2 C15 H15A 110.6
C16 C15 H15A 110.6
O2 C15 H15B 110.6
C16 C15 H15B 110.6
H15A C15 H15B 108.7
N2 C16 C17 110.8(3)
N2 C16 C18 108.7(2)
C17 C16 C18 111.7(3)
N2 C16 C15 100.2(2)
C17 C16 C15 112.2(3)
C18 C16 C15 112.8(3)
C16 C17 H17A 109.5
C16 C17 H17B 109.5
H17A C17 H17B 109.5
C16 C17 H17C 109.5
H17A C17 H17C 109.5
H17B C17 H17C 109.5
C16 C18 H18A 109.5
C16 C18 H18B 109.5
H18A C18 H18B 109.5
C16 C18 H18C 109.5
H18A C18 H18C 109.5
H18B C18 H18C 109.5
O4 C19 O3 130.8(3)
O4 C19 C20 118.5(3)
O3 C19 C20 110.8(2)
F3 C20 F1 107.9(3)
F3 C20 F2 106.6(3)
F1 C20 F2 106.5(2)
F3 C20 C19 112.5(2)
F1 C20 C19 111.9(2)
F2 C20 C19 111.0(2)
O6 C21 O5 130.1(2)
O6 C21 C22A 116.8(3)
O5 C21 C22A 112.2(3)
F5A C22A F6A 106.5(5)
F5A C22A F4A 106.3(6)
F6A C22A F4A 107.1(6)
F5A C22A C21 114.2(5)
F6A C22A C21 111.0(4)
F4A C22A C21 111.4(6)
F5B C22B F6B 107.2(6)
F5B C22B F4B 107.3(6)
F6B C22B F4B 106.3(6)
C101 Ir1B N101 80.6(5)
C101 Ir1B O105 84.0(7)
N101 Ir1B O105 92.7(7)
C101 Ir1B O103 88.9(7)
N101 Ir1B O103 90.1(7)
O105 Ir1B O103 171.8(7)
C101 Ir1B N102 79.0(5)
N101 Ir1B N102 159.5(5)
O105 Ir1B N102 86.8(6)
O103 Ir1B N102 87.9(7)
C101 Ir1B O107 174.9(5)
N101 Ir1B O107 104.5(5)
O105 Ir1B O107 95.6(5)
O103 Ir1B O107 91.1(5)
N102 Ir1B O107 95.9(5)
C109 O101 C110 106.0(10)
C114 O102 C115 105.7(9)
C119 O103 Ir1B 125.9(11)
C121 O105 Ir1B 127.9(12)
Ir1B O107 H171 102.3(7)
Ir1B O107 H172 117.6(9)
H171 O107 H172 110.1(12)
C109 N101 C111 110.9(8)
C109 N101 Ir1B 112.6(7)
C111 N101 Ir1B 136.5(8)
C114 N102 C116 109.3(8)
C114 N102 Ir1B 113.9(7)
C116 N102 Ir1B 136.6(8)
C102 C101 C106 123.2(8)
C102 C101 Ir1B 117.5(7)
C106 C101 Ir1B 119.2(7)
C101 C102 C103 118.8(9)
C101 C102 C109 110.0(8)
C103 C102 C109 131.1(10)
C104 C103 C102 116.3(11)
C104 C103 C107 122.6(13)
C102 C103 C107 121.1(13)
C103 C104 C105 126.8(12)
C103 C104 H104 116.6
C105 C104 H104 116.6
C104 C105 C106 115.1(11)
C104 C105 C108 121.2(13)
C106 C105 C108 123.5(13)
C101 C106 C105 119.6(10)
C101 C106 C114 109.8(9)
C105 C106 C114 130.2(11)
C103 C107 H10C 109.5
C103 C107 H10D 109.5
H10C C107 H10D 109.5
C103 C107 H10E 109.5
H10C C107 H10E 109.5
H10D C107 H10E 109.5
C105 C108 H10F 109.5
C105 C108 H10G 109.5
H10F C108 H10G 109.5
C105 C108 H10H 109.5
H10F C108 H10H 109.5
H10G C108 H10H 109.5
N101 C109 O101 114.6(10)
N101 C109 C102 119.2(9)
O101 C109 C102 126.2(11)
O101 C110 C111 105.2(10)
O101 C110 H11A 110.7
C111 C110 H11A 110.7
O101 C110 H11B 110.7
C111 C110 H11B 110.7
H11A C110 H11B 108.8
N101 C111 C112 111.1(13)
N101 C111 C113 108.3(13)
C112 C111 C113 112.2(13)
N101 C111 C110 99.2(8)
C112 C111 C110 112.0(13)
C113 C111 C110 113.3(13)
C111 C112 H11C 109.5
C111 C112 H11D 109.5
H11C C112 H11D 109.5
C111 C112 H11E 109.5
H11C C112 H11E 109.5
H11D C112 H11E 109.5
C111 C113 H11F 109.5
C111 C113 H11G 109.5
H11F C113 H11G 109.5
C111 C113 H11H 109.5
H11F C113 H11H 109.5
H11G C113 H11H 109.5
N102 C114 O102 116.9(9)
N102 C114 C106 117.9(9)
O102 C114 C106 125.0(11)
O102 C115 C116 106.7(9)
O102 C115 H11I 110.4
C116 C115 H11I 110.4
O102 C115 H11J 110.4
C116 C115 H11J 110.4
H11I C115 H11J 108.6
N102 C116 C117 112.5(13)
N102 C116 C118 109.0(13)
C117 C116 C118 110.8(12)
N102 C116 C115 101.3(8)
C117 C116 C115 111.4(13)
C118 C116 C115 111.5(13)
C116 C117 H11K 109.5
C116 C117 H11L 109.5
H11K C117 H11L 109.5
C116 C117 H11M 109.5
H11K C117 H11M 109.5
H11L C117 H11M 109.5
C116 C118 H11N 109.5
C116 C118 H11O 109.5
H11N C118 H11O 109.5
C116 C118 H11P 109.5
H11N C118 H11P 109.5
H11O C118 H11P 109.5
O104 C119 O103 131(2)
O104 C119 C120 118.5(16)
O103 C119 C120 108.9(12)
F103 C120 F101 109.3(14)
F103 C120 F102 105.7(14)
F101 C120 F102 108.0(13)
F103 C120 C119 111.8(13)
F101 C120 C119 111.4(13)
F102 C120 C119 110.5(14)
O106 C121 O105 126.1(19)
O106 C121 C122 113.5(16)
O105 C121 C122 110.7(14)
F105 C122 F106 107.0(8)
F105 C122 F104 106.9(8)
F106 C122 F104 107.0(8)
F105 C122 C121 112.5(8)
F106 C122 C121 111.5(8)
F104 C122 C121 111.6(8)
F205 C222 F206 107.0(8)
F205 C222 F204 106.9(8)
F206 C222 F204 106.6(8)

loop_
_geom_bond_atom_site_label_1
_geom_bond_atom_site_label_2
_geom_bond_distance
Ir1A C1 1.937(3)
Ir1A N2 2.047(2)
Ir1A O5 2.0540(19)
Ir1A O3 2.0587(19)
Ir1A N1 2.061(2)
Ir1A O7 2.220(2)
O1 C9 1.342(4)
O1 C10 1.459(5)
O2 C14 1.341(4)
O2 C15 1.468(4)
O3 C19 1.269(3)
O4 C19 1.224(3)
O5 C21 1.262(3)
O6 C21 1.202(3)
O7 H71 0.855(10)
O7 H72 0.852(10)
N1 C9 1.300(4)
N1 C11 1.491(4)
N2 C14 1.300(4)
N2 C16 1.489(4)
C1 C2 1.396(4)
C1 C6 1.401(4)
C2 C3 1.403(4)
C2 C9 1.462(4)
C3 C4 1.397(5)
C3 C7 1.498(5)
C4 C5 1.404(5)
C4 H4 0.9500
C5 C6 1.403(4)
C5 C8 1.503(5)
C6 C14 1.461(4)
C7 H7A 0.9800
C7 H7B 0.9800
C7 H7C 0.9800
C8 H8A 0.9800
C8 H8B 0.9800
C8 H8C 0.9800
C10 C11 1.553(4)
C10 H10A 0.9900
C10 H10B 0.9900
C11 C12 1.520(5)
C11 C13 1.524(4)
C12 H12A 0.9800
C12 H12B 0.9800
C12 H12C 0.9800
C13 H13A 0.9800
C13 H13B 0.9800
C13 H13C 0.9800
C15 C16 1.540(4)
C15 H15A 0.9900
C15 H15B 0.9900
C16 C17 1.517(5)
C16 C18 1.523(4)
C17 H17A 0.9800
C17 H17B 0.9800
C17 H17C 0.9800
C18 H18A 0.9800
C18 H18B 0.9800
C18 H18C 0.9800
F1 C20 1.331(3)
F2 C20 1.343(3)
F3 C20 1.321(4)
C19 C20 1.542(4)
C21 C22A 1.540(6)
C22A F5A 1.330(6)
C22A F6A 1.332(6)
C22A F4A 1.337(6)
C22B F5B 1.320(6)
C22B F6B 1.334(6)
C22B F4B 1.334(6)
Ir1B C101 1.940(8)
Ir1B N101 2.046(8)
Ir1B O105 2.051(8)
Ir1B O103 2.058(8)
Ir1B N102 2.069(8)
Ir1B O107 2.218(8)
O101 C109 1.341(10)
O101 C110 1.463(11)
O102 C114 1.345(9)
O102 C115 1.464(10)
O103 C119 1.270(10)
O104 C119 1.223(10)
O105 C121 1.264(10)
O106 C121 1.207(10)
O107 H171 0.851(9)
O107 H172 0.848(9)
N101 C109 1.300(9)
N101 C111 1.492(10)
N102 C114 1.304(9)
N102 C116 1.487(9)
C101 C102 1.394(9)
C101 C106 1.400(9)
C102 C103 1.407(9)
C102 C109 1.460(9)
C103 C104 1.392(10)
C103 C107 1.497(10)
C104 C105 1.403(10)
C104 H104 0.9500
C105 C106 1.407(9)
C105 C108 1.499(10)
C106 C114 1.462(9)
C107 H10C 0.9800
C107 H10D 0.9800
C107 H10E 0.9800
C108 H10F 0.9800
C108 H10G 0.9800
C108 H10H 0.9800
C110 C111 1.554(10)
C110 H11A 0.9900
C110 H11B 0.9900
C111 C112 1.517(10)
C111 C113 1.524(10)
C112 H11C 0.9800
C112 H11D 0.9800
C112 H11E 0.9800
C113 H11F 0.9800
C113 H11G 0.9800
C113 H11H 0.9800
C115 C116 1.544(10)
C115 H11I 0.9900
C115 H11J 0.9900
C116 C117 1.519(10)
C116 C118 1.526(10)
C117 H11K 0.9800
C117 H11L 0.9800
C117 H11M 0.9800
C118 H11N 0.9800
C118 H11O 0.9800
C118 H11P 0.9800
F101 C120 1.327(10)
F102 C120 1.343(10)
F103 C120 1.319(10)
C119 C120 1.544(10)
C121 C122 1.542(7)
C122 F105 1.330(7)
C122 F106 1.333(7)
C122 F104 1.335(7)
C222 F205 1.328(7)
C222 F206 1.335(7)
C222 F204 1.335(7)

loop_
_geom_hbond_atom_site_label_D
_geom_hbond_atom_site_label_H
_geom_hbond_atom_site_label_A
_geom_hbond_distance_DH
_geom_hbond_distance_HA
_geom_hbond_distance_DA
_geom_hbond_angle_DHA
_geom_hbond_site_symmetry_A
O7 H71 O4 0.855(10) 1.864(18) 2.636(4) 149(3) .
O7 H72 O6 0.852(10) 2.006(15) 2.835(3) 164(3) 2_666
O7 H72 O6 0.852(10) 2.27(3) 2.739(3) 115(3) .
O107 H171 O104 0.851(9) 1.83(4) 2.61(4) 150(3) .
O107 H172 O106 0.848(9) 1.90(2) 2.71(3) 159.6(12) 2_666
O107 H172 O106 0.848(9) 2.46(3) 2.97(3) 119.2(8) .

loop_
_geom_torsion_atom_site_label_1
_geom_torsion_atom_site_label_2
_geom_torsion_atom_site_label_3
_geom_torsion_atom_site_label_4
_geom_torsion
C6 C1 C2 C3 -0.4(4)
Ir1A C1 C2 C3 176.9(2)
C6 C1 C2 C9 179.9(2)
Ir1A C1 C2 C9 -2.7(3)
C1 C2 C3 C4 1.0(4)
C9 C2 C3 C4 -179.4(3)
C1 C2 C3 C7 -179.1(3)
C9 C2 C3 C7 0.5(5)
C2 C3 C4 C5 -0.4(5)
C7 C3 C4 C5 179.8(3)
C3 C4 C5 C6 -0.9(4)
C3 C4 C5 C8 178.8(3)
C2 C1 C6 C5 -1.0(4)
Ir1A C1 C6 C5 -178.3(2)
C2 C1 C6 C14 179.4(2)
Ir1A C1 C6 C14 2.1(3)
C4 C5 C6 C1 1.5(4)
C8 C5 C6 C1 -178.1(3)
C4 C5 C6 C14 -178.9(3)
C8 C5 C6 C14 1.4(5)
C11 N1 C9 O1 -2.6(3)
Ir1A N1 C9 O1 179.05(19)
C11 N1 C9 C2 178.0(2)
Ir1A N1 C9 C2 -0.3(3)
C10 O1 C9 N1 -7.0(3)
C10 O1 C9 C2 172.4(3)
C1 C2 C9 N1 1.9(4)
C3 C2 C9 N1 -177.8(3)
C1 C2 C9 O1 -177.4(3)
C3 C2 C9 O1 2.9(5)
C9 O1 C10 C11 13.0(3)
C9 N1 C11 C12 128.6(3)
Ir1A N1 C11 C12 -53.7(4)
C9 N1 C11 C13 -108.2(3)
Ir1A N1 C11 C13 69.5(4)
C9 N1 C11 C10 10.1(3)
Ir1A N1 C11 C10 -172.1(2)
O1 C10 C11 N1 -13.6(3)
O1 C10 C11 C12 -131.3(3)
O1 C10 C11 C13 102.0(3)
C16 N2 C14 O2 -4.2(3)
Ir1A N2 C14 O2 -179.74(19)
C16 N2 C14 C6 176.0(2)
Ir1A N2 C14 C6 0.4(3)
C15 O2 C14 N2 -7.0(3)
C15 O2 C14 C6 172.9(3)
C1 C6 C14 N2 -1.5(4)
C5 C6 C14 N2 178.9(3)
C1 C6 C14 O2 178.6(3)
C5 C6 C14 O2 -1.0(5)
C14 O2 C15 C16 14.5(3)
C14 N2 C16 C17 131.1(3)
Ir1A N2 C16 C17 -54.8(3)
C14 N2 C16 C18 -105.9(3)
Ir1A N2 C16 C18 68.2(4)
C14 N2 C16 C15 12.5(3)
Ir1A N2 C16 C15 -173.4(2)
O2 C15 C16 N2 -16.0(3)
O2 C15 C16 C17 -133.5(3)
O2 C15 C16 C18 99.4(3)
Ir1A O3 C19 O4 5.5(8)
Ir1A O3 C19 C20 -173.19(18)
O4 C19 C20 F3 116.3(6)
O3 C19 C20 F3 -64.8(4)
O4 C19 C20 F1 -5.4(6)
O3 C19 C20 F1 173.5(3)
O4 C19 C20 F2 -124.3(6)
O3 C19 C20 F2 54.6(4)
Ir1A O5 C21 O6 1.6(5)
Ir1A O5 C21 C22A 170.0(3)
O6 C21 C22A F5A -156.3(5)
O5 C21 C22A F5A 33.6(6)
O6 C21 C22A F6A 83.3(6)
O5 C21 C22A F6A -86.8(5)
O6 C21 C22A F4A -35.9(7)
O5 C21 C22A F4A 154.0(6)
C106 C101 C102 C103 -2(6)
Ir1B C101 C102 C103 174(3)
C106 C101 C102 C109 180(4)
Ir1B C101 C102 C109 -4(4)
C101 C102 C103 C104 0(6)
C109 C102 C103 C104 178(5)
C101 C102 C103 C107 -180(4)
C109 C102 C103 C107 -2(8)
C102 C103 C104 C105 2(8)
C107 C103 C104 C105 -178(5)
C103 C104 C105 C106 -2(8)
C103 C104 C105 C108 -177(5)
C102 C101 C106 C105 2(6)
Ir1B C101 C106 C105 -174(3)
C102 C101 C106 C114 176(4)
Ir1B C101 C106 C114 0(4)
C104 C105 C106 C101 0(6)
C108 C105 C106 C101 175(4)
C104 C105 C106 C114 -173(5)
C108 C105 C106 C114 3(8)
C111 N101 C109 O101 2(5)
Ir1B N101 C109 O101 -178(3)
C111 N101 C109 C102 180(3)
Ir1B N101 C109 C102 -1(5)
C110 O101 C109 N101 -15(5)
C110 O101 C109 C102 168(4)
C101 C102 C109 N101 3(6)
C103 C102 C109 N101 -175(5)
C101 C102 C109 O101 -180(4)
C103 C102 C109 O101 2(8)
C109 O101 C110 C111 20(4)
C109 N101 C111 C112 128(3)
Ir1B N101 C111 C112 -51(3)
C109 N101 C111 C113 -108(3)
Ir1B N101 C111 C113 73(3)
C109 N101 C111 C110 10(3)
Ir1B N101 C111 C110 -169(2)
O101 C110 C111 N101 -18(3)
O101 C110 C111 C112 -135(3)
O101 C110 C111 C113 97(3)
C116 N102 C114 O102 3(5)
Ir1B N102 C114 O102 179(3)
C116 N102 C114 C106 178(3)
Ir1B N102 C114 C106 -6(5)
C115 O102 C114 N102 -2(5)
C115 O102 C114 C106 -176(4)
C101 C106 C114 N102 4(6)
C105 C106 C114 N102 177(4)
C101 C106 C114 O102 178(4)
C105 C106 C114 O102 -9(8)
C114 O102 C115 C116 -1(4)
C114 N102 C116 C117 116(3)
Ir1B N102 C116 C117 -59(3)
C114 N102 C116 C118 -121(3)
Ir1B N102 C116 C118 64(3)
C114 N102 C116 C115 -3(3)
Ir1B N102 C116 C115 -178(2)
O102 C115 C116 N102 2(3)
O102 C115 C116 C117 -118(3)
O102 C115 C116 C118 118(3)
Ir1B O103 C119 O104 19(10)
Ir1B O103 C119 C120 -177.7(16)
O104 C119 C120 F103 131(8)
O103 C119 C120 F103 -35(4)
O104 C119 C120 F101 8(8)
O103 C119 C120 F101 -157(4)
O104 C119 C120 F102 -112(8)
O103 C119 C120 F102 83(4)
Ir1B O105 C121 O106 -29(5)
Ir1B O105 C121 C122 -173(2)
O106 C121 C122 F105 157(4)
O105 C121 C122 F105 -55(4)
O106 C121 C122 F106 -83(4)
O105 C121 C122 F106 66(4)
O106 C121 C122 F104 37(4)
O105 C121 C122 F104 -175(4)
